data_1522177
loop_
_publ_author_name
'Kotur, B.Ya.'
'Bodak, O.I.'
'Andrusyak, R.I.'
'Zavodnik, V.E.'
'Bel'skii, V.K.'

_publ_section_title
;
 The crystal structure of Sc29 Fe6
;
_journal_name_full
;
Dopovidi Akademii Nauk Ukrains'koi RSR, Seriya B: Geologichni, Khimichni ta 
Biologichni Nauki
;
_journal_page_first 29
_journal_page_last 32
_journal_volume 1986
_journal_year 1986
_chemical_formula_sum 'Fe6 Sc29'
_space_group_IT_number 200
_symmetry_space_group_name_Hall '-P 2 2 3'
_symmetry_space_group_name_H-M 'P m -3'
_cell_angle_alpha 90
_cell_angle_beta 90
_cell_angle_gamma 90
_cell_formula_units_Z 4
_cell_length_a 14.361
_cell_length_b 14.361
_cell_length_c 14.361
_cell_volume 2961.789
_citation_journal_id_ASTM DANND6
_cod_data_source_file Kotur_DANND6_1986_53.cif
_cod_data_source_block Fe6Sc29
_cod_database_code 1522177

loop_
_symmetry_equiv_pos_as_xyz
x,y,z
-x,-y,z
x,-y,-z
-x,y,-z
z,x,y
-z,-x,y
z,-x,-y
-z,x,-y
y,z,x
y,-z,-x
-y,z,-x
-y,-z,x
-x,-y,-z
x,y,-z
-x,y,z
x,-y,z
-z,-x,-y
z,x,-y
-z,x,y
z,-x,y
-y,-z,-x
-y,z,x
y,-z,x
y,z,-x

loop_
_atom_site_label
_atom_site_type_symbol
_atom_site_fract_x
_atom_site_fract_y
_atom_site_fract_z
_atom_site_occupancy
_atom_site_U_iso_or_equiv
Fe2 Fe 0.5 0.3 0.1659 1 0.0
Sc11 Sc 0.2017 0.3121 0.3842 1 0.0
Sc8 Sc 0.5 0.3895 0.3204 1 0.0
Sc6 Sc 0 0.1113 0.1809 1 0.0
Sc3 Sc 0.3651 0 0 1 0.0
Sc9 Sc 0.5 0.129 0.113 1 0.0
Sc7 Sc 0 0.3989 0.3232 1 0.0
Sc5 Sc 0.1274 0.5 0.5 1 0.0
Sc1 Sc 0 0 0 1 0.0
Sc4 Sc 0.2768 0.5 0 1 0.0
Sc2 Sc 0.5 0.5 0.5 1 0.0
Sc10 Sc 0.2925 0.1816 0.1138 1 0.0
Fe1 Fe 0 0.2054 0.3352 1 0.0
